data_7159495
loop_
_publ_author_name
'Yuan, Peng'
'Liu, Rui'
'Zhu, Hui-Min'
'Liao, Zhixin'
'Xiang, Jia-Chen'
'Wu, An-Xin'

_publ_section_title
;
 An I<sub>2</sub>-DMSO catalytic manifold enabled aromatization for C-ring
 editing of podophyllotoxone.
;
_journal_issue 32
_journal_name_full 'Organic &amp; biomolecular chemistry'
_journal_page_first 6468
_journal_page_last 6473
_journal_paper_doi 10.1039/d3ob00927k
_journal_volume 21
_journal_year 2023
_chemical_formula_moiety 'C28 H22 Cl N O7, C H Cl3'
_chemical_formula_sum 'C29 H23 Cl4 N O7'
_chemical_formula_weight 639.28
_space_group_crystal_system triclinic
_space_group_IT_number 1
_space_group_name_Hall 'P 1'
_space_group_name_H-M_alt 'P 1'
_atom_sites_solution_hydrogens geom
_atom_sites_solution_primary dual
_audit_creation_date 2023-04-29
_audit_creation_method
;
Olex2 1.2
(compiled 2018.05.29 svn.r3508 for OlexSys, GUI svn.r5506)
;
_audit_update_record
;
2023-05-11 deposited with the CCDC.	2023-07-28 downloaded from the CCDC.
;
_cell_angle_alpha 110.796(2)
_cell_angle_beta 90.433(2)
_cell_angle_gamma 91.711(2)
_cell_formula_units_Z 1
_cell_length_a 5.7924(3)
_cell_length_b 11.1413(5)
_cell_length_c 12.0240(6)
_cell_measurement_reflns_used 7438
_cell_measurement_temperature 150(2)
_cell_measurement_theta_max 26.54
_cell_measurement_theta_min 3.10
_cell_volume 724.95(6)
_computing_cell_refinement 'SAINT V8.40A (?, 2016)'
_computing_data_reduction 'SAINT V8.40A (?, 2016)'
_computing_molecular_graphics 'Olex2 (Dolomanov et al., 2009)'
_computing_publication_material 'Olex2 (Dolomanov et al., 2009)'
_computing_structure_refinement 'ShelXL (Sheldrick, 2015)'
_computing_structure_solution 'ShelXT (Sheldrick, 2015)'
_diffrn_ambient_temperature 150.0
_diffrn_measured_fraction_theta_full 0.993
_diffrn_measured_fraction_theta_max 0.993
_diffrn_measurement_device_type 'Bruker APEX-II CCD'
_diffrn_measurement_method '\f and \w scans'
_diffrn_radiation_type MoK\a
_diffrn_radiation_wavelength 0.71073
_diffrn_reflns_av_R_equivalents 0.0490
_diffrn_reflns_av_unetI/netI 0.0444
_diffrn_reflns_Laue_measured_fraction_full 0.993
_diffrn_reflns_Laue_measured_fraction_max 0.993
_diffrn_reflns_limit_h_max 6
_diffrn_reflns_limit_h_min -6
_diffrn_reflns_limit_k_max 13
_diffrn_reflns_limit_k_min -13
_diffrn_reflns_limit_l_max 14
_diffrn_reflns_limit_l_min -14
_diffrn_reflns_number 18929
_diffrn_reflns_point_group_measured_fraction_full 0.991
_diffrn_reflns_point_group_measured_fraction_max 0.991
_diffrn_reflns_theta_full 25.003
_diffrn_reflns_theta_max 25.003
_diffrn_reflns_theta_min 2.143
_diffrn_standards_number 0
_exptl_absorpt_coefficient_mu 0.456
_exptl_absorpt_correction_T_max 0.0277
_exptl_absorpt_correction_T_min 0.0110
_exptl_absorpt_correction_type none
_exptl_absorpt_process_details
;
SADABS-2016/2 (Bruker,2016/2) was used for absorption correction.
wR2(int) was 0.0780 before and 0.0643 after correction.
The Ratio of minimum to maximum transmission is 0.3971.
The \l/2 correction factor is Not present.
;
_exptl_crystal_density_diffrn 1.464
_exptl_crystal_description block
_exptl_crystal_F_000 328
_exptl_crystal_size_max 0.11
_exptl_crystal_size_mid 0.09
_exptl_crystal_size_min 0.07
_refine_diff_density_max 0.592
_refine_diff_density_min -0.418
_refine_diff_density_rms 0.061
_refine_ls_abs_structure_details
;
 Flack x determined using 1904 quotients [(I+)-(I-)]/[(I+)+(I-)]
 (Parsons, Flack and Wagner, Acta Cryst. B69 (2013) 249-259).
;
_refine_ls_abs_structure_Flack 0.04(3)
_refine_ls_extinction_method none
_refine_ls_goodness_of_fit_ref 1.112
_refine_ls_hydrogen_treatment constr
_refine_ls_matrix_type full
_refine_ls_number_parameters 373
_refine_ls_number_reflns 5060
_refine_ls_number_restraints 3
_refine_ls_restrained_S_all 1.112
_refine_ls_R_factor_all 0.0597
_refine_ls_R_factor_gt 0.0526
_refine_ls_shift/su_max 0.004
_refine_ls_shift/su_mean 0.000
_refine_ls_structure_factor_coef Fsqd
_refine_ls_weighting_details 'w=1/[\s^2^(Fo^2^)+(0.0894P)^2^+0.0290P] where P=(Fo^2^+2Fc^2^)/3'
_refine_ls_weighting_scheme calc
_refine_ls_wR_factor_gt 0.1352
_refine_ls_wR_factor_ref 0.1408
_reflns_Friedel_coverage 0.995
_reflns_Friedel_fraction_full 0.988
_reflns_Friedel_fraction_max 0.988
_reflns_number_gt 4393
_reflns_number_total 5060
_reflns_threshold_expression 'I > 2\s(I)'
_cod_data_source_file d3ob00927k2.cif
_cod_data_source_block mo_0428_2_0m
_cod_depositor_comments 'Adding full bibliography for 7159495--7159496.cif.'
_cod_database_code 7159495
_shelx_shelxl_version_number 2014/7
_shelx_space_group_comment
;
The symmetry employed for this shelxl refinement is uniquely defined
by the following loop, which should always be used as a source of
symmetry information in preference to the above space-group names.
They are only intended as comments.
;
_shelx_estimated_absorpt_t_max 0.969
_shelx_estimated_absorpt_t_min 0.952
_olex2_refinement_description
;
1. Fixed Uiso
 At 1.2 times of:
  All C(H) groups, All C(H,H) groups, All N(H) groups
 At 1.5 times of:
  All C(H,H,H) groups
2.a Ternary CH refined with riding coordinates:
 C29(H29)
2.b Secondary CH2 refined with riding coordinates:
 C9(H9A,H9B), C16(H16A,H16B)
2.c Aromatic/amide H refined with riding coordinates:
 N1(H1), C1(H1A), C2(H2), C4(H4), C5(H5), C14(H14), C18(H18), C21(H21), C25(H25)
2.d Idealised Me refined as rotating group:
 C26(H26A,H26B,H26C), C27(H27A,H27B,H27C), C28(H28A,H28B,H28C)
;
_olex2_submission_special_instructions 'No special instructions were received'

loop_
_space_group_symop_operation_xyz
'x, y, z'

loop_
_atom_site_label
_atom_site_type_symbol
_atom_site_fract_x
_atom_site_fract_y
_atom_site_fract_z
_atom_site_U_iso_or_equiv
_atom_site_adp_type
_atom_site_occupancy
_atom_site_site_symmetry_order
_atom_site_calc_flag
_atom_site_refinement_flags_posn
_atom_site_refinement_flags_adp
_atom_site_refinement_flags_occupancy
_atom_site_disorder_assembly
_atom_site_disorder_group
Cl1 Cl 0.3211(3) 1.18942(15) 0.94834(14) 0.0468(4) Uani 1 1 d . . . . .
O1 O 0.8698(7) 0.5850(4) 0.5600(4) 0.0340(9) Uani 1 1 d . . . . .
O2 O 0.8071(7) 0.3735(4) 0.5072(4) 0.0363(9) Uani 1 1 d . . . . .
O3 O -0.2648(7) 0.6231(4) 0.1415(4) 0.0400(10) Uani 1 1 d . . . . .
O4 O -0.2431(7) 0.4019(4) 0.0782(4) 0.0367(10) Uani 1 1 d . . . . .
O5 O 0.1014(7) 0.0089(4) 0.3682(4) 0.0331(9) Uani 1 1 d . . . . .
O6 O 0.4026(7) -0.1206(3) 0.2115(3) 0.0308(9) Uani 1 1 d . . . . .
O7 O 0.6916(7) -0.0050(4) 0.1052(4) 0.0387(10) Uani 1 1 d . . . . .
N1 N 0.4012(9) 0.8309(5) 0.4526(4) 0.0342(11) Uani 1 1 d . . . . .
H1 H 0.4172 0.8650 0.3972 0.041 Uiso 1 1 calc R . . . .
C1 C 0.3168(9) 0.8690(5) 0.6609(5) 0.0303(12) Uani 1 1 d . . . . .
H1A H 0.2856 0.7798 0.6429 0.036 Uiso 1 1 calc R . . . .
C2 C 0.2993(10) 0.9515(6) 0.7755(5) 0.0352(13) Uani 1 1 d . . . . .
H2 H 0.2566 0.9200 0.8365 0.042 Uiso 1 1 calc R . . . .
C3 C 0.3450(11) 1.0834(6) 0.8025(5) 0.0367(13) Uani 1 1 d . . . . .
C4 C 0.4051(11) 1.1290(5) 0.7141(6) 0.0350(13) Uani 1 1 d . . . . .
H4 H 0.4349 1.2184 0.7327 0.042 Uiso 1 1 calc R . . . .
C5 C 0.4222(10) 1.0448(5) 0.5979(5) 0.0309(12) Uani 1 1 d . . . . .
H5 H 0.4633 1.0767 0.5369 0.037 Uiso 1 1 calc R . . . .
C6 C 0.3793(9) 0.9127(5) 0.5696(5) 0.0268(11) Uani 1 1 d . . . . .
C7 C 0.3992(9) 0.6963(5) 0.4179(5) 0.0254(11) Uani 1 1 d . . . . .
C8 C 0.5596(9) 0.6376(5) 0.4634(5) 0.0281(12) Uani 1 1 d . . . . .
C9 C 0.7581(10) 0.6948(5) 0.5475(5) 0.0326(13) Uani 1 1 d . . . . .
H9A H 0.8657 0.7438 0.5146 0.039 Uiso 1 1 calc R . . . .
H9B H 0.7033 0.7528 0.6252 0.039 Uiso 1 1 calc R . . . .
C10 C 0.7511(10) 0.4738(6) 0.4993(5) 0.0311(12) Uani 1 1 d . . . . .
C11 C 0.5595(9) 0.5034(5) 0.4314(5) 0.0270(11) Uani 1 1 d . . . . .
C12 C 0.4050(9) 0.4206(5) 0.3496(5) 0.0265(11) Uani 1 1 d . . . . .
C13 C 0.2412(9) 0.4795(5) 0.2975(5) 0.0258(11) Uani 1 1 d . . . . .
C14 C 0.0784(10) 0.3998(5) 0.2085(5) 0.0282(12) Uani 1 1 d . . . . .
H14 H 0.0805 0.3088 0.1828 0.034 Uiso 1 1 calc R . . . .
C15 C -0.0756(9) 0.4581(6) 0.1635(5) 0.0295(12) Uani 1 1 d . . . . .
C16 C -0.3771(10) 0.5046(6) 0.0686(6) 0.0352(13) Uani 1 1 d . . . . .
H16A H -0.3857 0.4997 -0.0152 0.042 Uiso 1 1 calc R . . . .
H16B H -0.5361 0.4985 0.0962 0.042 Uiso 1 1 calc R . . . .
C17 C -0.0883(10) 0.5927(6) 0.2012(5) 0.0314(13) Uani 1 1 d . . . . .
C18 C 0.0593(10) 0.6724(5) 0.2835(5) 0.0282(12) Uani 1 1 d . . . . .
H18 H 0.0481 0.7630 0.3078 0.034 Uiso 1 1 calc R . . . .
C19 C 0.2330(9) 0.6171(5) 0.3331(5) 0.0252(11) Uani 1 1 d . . . . .
C20 C 0.4065(9) 0.2770(5) 0.3132(5) 0.0248(11) Uani 1 1 d . . . . .
C21 C 0.2497(10) 0.2149(5) 0.3634(5) 0.0291(12) Uani 1 1 d . . . . .
H21 H 0.1460 0.2631 0.4220 0.035 Uiso 1 1 calc R . . . .
C22 C 0.2462(10) 0.0811(5) 0.3269(5) 0.0281(12) Uani 1 1 d . . . . .
C23 C 0.4027(10) 0.0107(5) 0.2417(5) 0.0271(11) Uani 1 1 d . . . . .
C24 C 0.5550(10) 0.0738(5) 0.1914(5) 0.0309(12) Uani 1 1 d . . . . .
C25 C 0.5596(9) 0.2069(5) 0.2274(5) 0.0288(12) Uani 1 1 d . . . . .
H25 H 0.6666 0.2500 0.1938 0.035 Uiso 1 1 calc R . . . .
C26 C 0.8594(11) 0.0536(6) 0.0531(6) 0.0404(15) Uani 1 1 d . . . . .
H26A H 0.9312 -0.0126 -0.0133 0.061 Uiso 1 1 calc GR . . . .
H26B H 0.9780 0.0992 0.1130 0.061 Uiso 1 1 calc GR . . . .
H26C H 0.7844 0.1146 0.0238 0.061 Uiso 1 1 calc GR . . . .
C27 C 0.2878(13) -0.1894(5) 0.1013(6) 0.0406(15) Uani 1 1 d . . . . .
H27A H 0.3660 -0.1706 0.0371 0.061 Uiso 1 1 calc GR . . . .
H27B H 0.1271 -0.1634 0.1047 0.061 Uiso 1 1 calc GR . . . .
H27C H 0.2910 -0.2818 0.0861 0.061 Uiso 1 1 calc GR . . . .
C28 C -0.0713(11) 0.0729(6) 0.4498(7) 0.0434(16) Uani 1 1 d . . . . .
H28A H -0.1763 0.1141 0.4112 0.065 Uiso 1 1 calc GR . . . .
H28B H 0.0025 0.1383 0.5197 0.065 Uiso 1 1 calc GR . . . .
H28C H -0.1587 0.0104 0.4747 0.065 Uiso 1 1 calc GR . . . .
Cl2 Cl 0.3781(4) 0.5625(4) 0.7588(3) 0.0979(10) Uani 1 1 d . . . . .
Cl3 Cl 0.0583(4) 0.4193(2) 0.8501(2) 0.0765(7) Uani 1 1 d . . . . .
Cl4 Cl -0.0570(4) 0.66809(19) 0.84940(18) 0.0635(6) Uani 1 1 d . . . . .
C29 C 0.0841(13) 0.5235(8) 0.7719(7) 0.0548(19) Uani 1 1 d . . . . .
H29 H 0.0121 0.4822 0.6908 0.066 Uiso 1 1 calc R . . . .

loop_
_atom_site_aniso_label
_atom_site_aniso_U_11
_atom_site_aniso_U_22
_atom_site_aniso_U_33
_atom_site_aniso_U_23
_atom_site_aniso_U_13
_atom_site_aniso_U_12
Cl1 0.0583(10) 0.0415(8) 0.0307(8) 0.0009(7) 0.0048(7) -0.0038(7)
O1 0.035(2) 0.031(2) 0.035(2) 0.0104(18) -0.0074(17) 0.0046(17)
O2 0.041(2) 0.028(2) 0.041(2) 0.0133(18) -0.0012(18) 0.0107(18)
O3 0.039(2) 0.034(2) 0.051(3) 0.022(2) -0.011(2) 0.0018(19)
O4 0.037(2) 0.028(2) 0.044(3) 0.0140(19) -0.0135(19) -0.0053(17)
O5 0.035(2) 0.0280(19) 0.041(2) 0.0169(18) 0.0133(18) 0.0043(17)
O6 0.038(2) 0.0226(19) 0.034(2) 0.0125(17) 0.0016(17) 0.0032(16)
O7 0.047(2) 0.025(2) 0.040(2) 0.0060(19) 0.0190(19) 0.0045(18)
N1 0.050(3) 0.028(2) 0.027(3) 0.013(2) 0.000(2) 0.001(2)
C1 0.032(3) 0.022(3) 0.037(3) 0.011(2) 0.001(2) 0.002(2)
C2 0.037(3) 0.037(3) 0.032(3) 0.013(3) 0.008(2) 0.002(3)
C3 0.036(3) 0.039(3) 0.030(3) 0.007(3) 0.003(2) 0.004(3)
C4 0.039(3) 0.020(3) 0.043(3) 0.008(2) 0.002(3) 0.000(2)
C5 0.035(3) 0.029(3) 0.029(3) 0.010(2) 0.000(2) 0.000(2)
C6 0.026(3) 0.026(3) 0.029(3) 0.009(2) -0.001(2) 0.006(2)
C7 0.032(3) 0.019(2) 0.026(3) 0.008(2) 0.006(2) 0.005(2)
C8 0.028(3) 0.030(3) 0.025(3) 0.008(2) 0.001(2) 0.000(2)
C9 0.030(3) 0.029(3) 0.037(3) 0.009(3) -0.007(2) 0.001(2)
C10 0.033(3) 0.032(3) 0.025(3) 0.005(2) 0.000(2) 0.005(2)
C11 0.030(3) 0.027(3) 0.024(3) 0.009(2) 0.005(2) 0.007(2)
C12 0.025(3) 0.027(3) 0.026(3) 0.008(2) 0.003(2) 0.003(2)
C13 0.029(3) 0.027(3) 0.025(3) 0.014(2) 0.007(2) 0.005(2)
C14 0.030(3) 0.024(3) 0.030(3) 0.009(2) -0.001(2) -0.001(2)
C15 0.027(3) 0.031(3) 0.031(3) 0.013(2) -0.001(2) -0.004(2)
C16 0.031(3) 0.040(3) 0.038(3) 0.019(3) -0.006(2) -0.001(2)
C17 0.030(3) 0.035(3) 0.032(3) 0.015(3) 0.001(2) 0.004(2)
C18 0.033(3) 0.020(2) 0.032(3) 0.010(2) 0.001(2) 0.003(2)
C19 0.026(3) 0.027(3) 0.023(3) 0.009(2) 0.005(2) 0.000(2)
C20 0.031(3) 0.020(2) 0.025(3) 0.010(2) -0.004(2) 0.003(2)
C21 0.032(3) 0.030(3) 0.025(3) 0.009(2) 0.003(2) 0.007(2)
C22 0.032(3) 0.029(3) 0.028(3) 0.016(2) -0.001(2) 0.001(2)
C23 0.032(3) 0.020(2) 0.028(3) 0.007(2) -0.001(2) 0.003(2)
C24 0.034(3) 0.028(3) 0.032(3) 0.012(3) 0.004(2) 0.008(2)
C25 0.029(3) 0.027(3) 0.034(3) 0.015(3) 0.003(2) 0.000(2)
C26 0.043(3) 0.031(3) 0.046(4) 0.011(3) 0.021(3) 0.004(3)
C27 0.061(4) 0.019(3) 0.037(4) 0.005(3) -0.003(3) -0.006(3)
C28 0.039(3) 0.040(3) 0.059(4) 0.026(3) 0.021(3) 0.008(3)
Cl2 0.0495(12) 0.168(3) 0.102(2) 0.079(2) 0.0138(12) 0.0046(15)
Cl3 0.0837(15) 0.0831(15) 0.0854(16) 0.0551(14) 0.0290(12) 0.0307(12)
Cl4 0.0735(13) 0.0547(11) 0.0554(12) 0.0115(9) -0.0118(9) 0.0017(10)
C29 0.046(4) 0.080(5) 0.045(4) 0.029(4) -0.001(3) 0.011(4)

loop_
_atom_type_symbol
_atom_type_description
_atom_type_scat_dispersion_real
_atom_type_scat_dispersion_imag
_atom_type_scat_source
C C 0.0033 0.0016 'International Tables Vol C Tables 4.2.6.8 and 6.1.1.4'
H H 0.0000 0.0000 'International Tables Vol C Tables 4.2.6.8 and 6.1.1.4'
Cl Cl 0.1484 0.1585 'International Tables Vol C Tables 4.2.6.8 and 6.1.1.4'
N N 0.0061 0.0033 'International Tables Vol C Tables 4.2.6.8 and 6.1.1.4'
O O 0.0106 0.0060 'International Tables Vol C Tables 4.2.6.8 and 6.1.1.4'

loop_
_geom_angle_atom_site_label_1
_geom_angle_atom_site_label_2
_geom_angle_atom_site_label_3
_geom_angle
_geom_angle_site_symmetry_1
_geom_angle_site_symmetry_3
_geom_angle_publ_flag
C10 O1 C9 111.2(4) . . ?
C17 O3 C16 107.0(4) . . ?
C15 O4 C16 106.4(4) . . ?
C22 O5 C28 118.0(4) . . ?
C23 O6 C27 113.7(4) . . ?
C24 O7 C26 117.8(4) . . ?
C6 N1 H1 118.3 . . ?
C6 N1 C7 123.3(5) . . ?
C7 N1 H1 118.3 . . ?
C2 C1 H1A 119.3 . . ?
C2 C1 C6 121.4(5) . . ?
C6 C1 H1A 119.3 . . ?
C1 C2 H2 120.3 . . ?
C1 C2 C3 119.4(5) . . ?
C3 C2 H2 120.3 . . ?
C2 C3 Cl1 119.7(5) . . ?
C4 C3 Cl1 120.0(5) . . ?
C4 C3 C2 120.3(6) . . ?
C3 C4 H4 120.0 . . ?
C3 C4 C5 120.0(5) . . ?
C5 C4 H4 120.0 . . ?
C4 C5 H5 119.8 . . ?
C4 C5 C6 120.4(5) . . ?
C6 C5 H5 119.8 . . ?
N1 C6 C1 122.8(5) . . ?
N1 C6 C5 118.8(5) . . ?
C1 C6 C5 118.4(5) . . ?
N1 C7 C19 121.1(5) . . ?
C8 C7 N1 120.6(5) . . ?
C8 C7 C19 118.2(5) . . ?
C7 C8 C9 129.8(5) . . ?
C7 C8 C11 121.7(5) . . ?
C11 C8 C9 108.4(5) . . ?
O1 C9 C8 104.5(4) . . ?
O1 C9 H9A 110.8 . . ?
O1 C9 H9B 110.8 . . ?
C8 C9 H9A 110.8 . . ?
C8 C9 H9B 110.8 . . ?
H9A C9 H9B 108.9 . . ?
O1 C10 C11 108.3(5) . . ?
O2 C10 O1 120.6(5) . . ?
O2 C10 C11 131.1(6) . . ?
C8 C11 C10 107.3(5) . . ?
C12 C11 C8 123.3(5) . . ?
C12 C11 C10 129.4(5) . . ?
C11 C12 C13 115.9(5) . . ?
C11 C12 C20 123.7(5) . . ?
C13 C12 C20 120.4(5) . . ?
C12 C13 C14 119.5(5) . . ?
C12 C13 C19 121.3(5) . . ?
C19 C13 C14 119.2(5) . . ?
C13 C14 H14 121.0 . . ?
C15 C14 C13 117.9(5) . . ?
C15 C14 H14 121.0 . . ?
O4 C15 C17 109.4(5) . . ?
C14 C15 O4 127.7(5) . . ?
C14 C15 C17 122.8(5) . . ?
O3 C16 O4 107.4(4) . . ?
O3 C16 H16A 110.2 . . ?
O3 C16 H16B 110.2 . . ?
O4 C16 H16A 110.2 . . ?
O4 C16 H16B 110.2 . . ?
H16A C16 H16B 108.5 . . ?
O3 C17 C15 109.3(5) . . ?
C18 C17 O3 128.5(5) . . ?
C18 C17 C15 122.1(5) . . ?
C17 C18 H18 120.9 . . ?
C17 C18 C19 118.2(5) . . ?
C19 C18 H18 120.9 . . ?
C7 C19 C13 119.4(5) . . ?
C18 C19 C7 120.9(5) . . ?
C18 C19 C13 119.7(5) . . ?
C21 C20 C12 119.4(5) . . ?
C21 C20 C25 120.6(5) . . ?
C25 C20 C12 120.0(5) . . ?
C20 C21 H21 120.3 . . ?
C20 C21 C22 119.4(5) . . ?
C22 C21 H21 120.3 . . ?
O5 C22 C21 125.2(5) . . ?
O5 C22 C23 114.8(5) . . ?
C21 C22 C23 119.9(5) . . ?
O6 C23 C22 118.7(5) . . ?
O6 C23 C24 121.4(5) . . ?
C24 C23 C22 119.9(5) . . ?
O7 C24 C23 114.8(5) . . ?
O7 C24 C25 124.8(5) . . ?
C23 C24 C25 120.4(5) . . ?
C20 C25 H25 120.1 . . ?
C24 C25 C20 119.7(5) . . ?
C24 C25 H25 120.1 . . ?
O7 C26 H26A 109.5 . . ?
O7 C26 H26B 109.5 . . ?
O7 C26 H26C 109.5 . . ?
H26A C26 H26B 109.5 . . ?
H26A C26 H26C 109.5 . . ?
H26B C26 H26C 109.5 . . ?
O6 C27 H27A 109.5 . . ?
O6 C27 H27B 109.5 . . ?
O6 C27 H27C 109.5 . . ?
H27A C27 H27B 109.5 . . ?
H27A C27 H27C 109.5 . . ?
H27B C27 H27C 109.5 . . ?
O5 C28 H28A 109.5 . . ?
O5 C28 H28B 109.5 . . ?
O5 C28 H28C 109.5 . . ?
H28A C28 H28B 109.5 . . ?
H28A C28 H28C 109.5 . . ?
H28B C28 H28C 109.5 . . ?
Cl2 C29 Cl4 108.1(5) . . ?
Cl2 C29 H29 109.5 . . ?
Cl3 C29 Cl2 110.4(4) . . ?
Cl3 C29 Cl4 109.7(4) . . ?
Cl3 C29 H29 109.5 . . ?
Cl4 C29 H29 109.5 . . ?

loop_
_geom_bond_atom_site_label_1
_geom_bond_atom_site_label_2
_geom_bond_distance
_geom_bond_site_symmetry_2
_geom_bond_publ_flag
Cl1 C3 1.741(6) . ?
O1 C9 1.454(7) . ?
O1 C10 1.357(7) . ?
O2 C10 1.208(7) . ?
O3 C16 1.433(8) . ?
O3 C17 1.363(7) . ?
O4 C15 1.370(7) . ?
O4 C16 1.439(7) . ?
O5 C22 1.359(7) . ?
O5 C28 1.426(7) . ?
O6 C23 1.376(6) . ?
O6 C27 1.422(8) . ?
O7 C24 1.371(7) . ?
O7 C26 1.423(7) . ?
N1 H1 0.8800 . ?
N1 C6 1.388(7) . ?
N1 C7 1.407(7) . ?
C1 H1A 0.9500 . ?
C1 C2 1.365(8) . ?
C1 C6 1.396(8) . ?
C2 H2 0.9500 . ?
C2 C3 1.404(9) . ?
C3 C4 1.374(9) . ?
C4 H4 0.9500 . ?
C4 C5 1.386(8) . ?
C5 H5 0.9500 . ?
C5 C6 1.401(8) . ?
C7 C8 1.368(8) . ?
C7 C19 1.428(8) . ?
C8 C9 1.494(8) . ?
C8 C11 1.405(8) . ?
C9 H9A 0.9900 . ?
C9 H9B 0.9900 . ?
C10 C11 1.485(8) . ?
C11 C12 1.383(8) . ?
C12 C13 1.429(7) . ?
C12 C20 1.501(7) . ?
C13 C14 1.443(8) . ?
C13 C19 1.440(7) . ?
C14 H14 0.9500 . ?
C14 C15 1.338(8) . ?
C15 C17 1.408(8) . ?
C16 H16A 0.9900 . ?
C16 H16B 0.9900 . ?
C17 C18 1.349(9) . ?
C18 H18 0.9500 . ?
C18 C19 1.427(8) . ?
C20 C21 1.391(8) . ?
C20 C25 1.394(8) . ?
C21 H21 0.9500 . ?
C21 C22 1.397(8) . ?
C22 C23 1.404(8) . ?
C23 C24 1.383(8) . ?
C24 C25 1.388(8) . ?
C25 H25 0.9500 . ?
C26 H26A 0.9800 . ?
C26 H26B 0.9800 . ?
C26 H26C 0.9800 . ?
C27 H27A 0.9800 . ?
C27 H27B 0.9800 . ?
C27 H27C 0.9800 . ?
C28 H28A 0.9800 . ?
C28 H28B 0.9800 . ?
C28 H28C 0.9800 . ?
Cl2 C29 1.767(8) . ?
Cl3 C29 1.738(8) . ?
Cl4 C29 1.776(8) . ?
C29 H29 1.0000 . ?
